data_7250279
loop_
_publ_author_name
'Wang, Yue'
'Li, Xuezhong'
'Lou, Zihao'
'Shi, Yongfang'

_publ_section_title
;
 Cationic substitution engineering induces a new quaternary chalcogenide
 in the A--MIIIA--MIVA--Q system for optical crystal applications
;
_journal_issue 20
_journal_name_full CrystEngComm
_journal_page_first 3378
_journal_page_last 3385
_journal_paper_doi 10.1039/D5CE00016E
_journal_volume 27
_journal_year 2025
_chemical_formula_moiety 'Ga2 Ge6 S16, 2(Cs)'
_chemical_formula_sum 'Cs Ga Ge3 S8'
_chemical_formula_weight 676.8800
_space_group_crystal_system monoclinic
_space_group_IT_number 14
_space_group_name_Hall '-P 2ybc'
_space_group_name_H-M_alt 'P 1 21/c 1'
_atom_sites_solution_primary direct
_audit_creation_date 2024-07-17
_audit_creation_method
;
Olex2 1.2
(compiled 2018.05.29 svn.r3508 for OlexSys, GUI svn.r5506)
;
_audit_update_record
;
2024-10-17 deposited with the CCDC.	2025-04-11 downloaded from the CCDC.
;
_cell_angle_alpha 90
_cell_angle_beta 95.902(5)
_cell_angle_gamma 90
_cell_formula_units_Z 2
_cell_length_a 6.3479(4)
_cell_length_b 16.2352(8)
_cell_length_c 6.8246(3)
_cell_measurement_reflns_used 3364
_cell_measurement_temperature 150.00(10)
_cell_measurement_theta_max 30.6640
_cell_measurement_theta_min 3.2230
_cell_volume 699.61(6)
_computing_cell_refinement 'CrysAlisPro 1.171.43.101a (Rigaku OD, 2023)'
_computing_data_collection 'CrysAlisPro system (CCD 43.101a 64-bit (release 13-12-2023))'
_computing_data_reduction 'CrysAlisPro 1.171.43.101a (Rigaku OD, 2023)'
_computing_molecular_graphics 'Olex2 (Dolomanov et al., 2009)'
_computing_publication_material 'Olex2 (Dolomanov et al., 2009)'
_computing_structure_refinement 'ShelXL (Sheldrick, 2015)'
_computing_structure_solution 'ShelXS (Sheldrick, 2008)'
_diffrn_ambient_environment N~2~
_diffrn_ambient_temperature 150.00(10)
_diffrn_detector 'Hybrid Pixel Array Detector'
_diffrn_detector_area_resol_mean 10.0000
_diffrn_detector_type HyPix
_diffrn_measured_fraction_theta_full 0.999
_diffrn_measured_fraction_theta_max 0.792
_diffrn_measurement_details
;
List of Runs (angles in degrees, time in seconds):

  # Type    Start    End  Width  t~exp~   \w     \q     \k     \f   Frames
#--------------------------------------------------------------------------
  1  \w    -27.00  64.00   0.50    0.61    --   -5.57  77.00  20.00  182
  2  \w    -68.00 -41.00   0.50    0.61    --   -5.57 -77.00-105.00   54
  3  \w    -17.00  28.00   0.50    0.61    --   -5.57 -99.00-150.00   90
  4  \w    -35.00  16.00   0.50    0.61    --   -5.57 -77.00-105.00  102
  5  \w     -8.00  28.00   0.50    0.61    --   -5.57 -99.00  90.00   72
  6  \w    -18.00  24.00   0.50    0.61    --   -5.57 -99.00 120.00   84
;
_diffrn_measurement_device 'four-circle diffractometer'
_diffrn_measurement_device_type 'XtaLAB Synergy R, HyPix'
_diffrn_measurement_method '\w scans'
_diffrn_orient_matrix_type 'CrysAlisPro convention (1999,Acta A55,543-557)'
_diffrn_orient_matrix_UB_11 -0.0802469000
_diffrn_orient_matrix_UB_12 0.0267302000
_diffrn_orient_matrix_UB_13 0.0275494000
_diffrn_orient_matrix_UB_21 -0.0781661000
_diffrn_orient_matrix_UB_22 -0.0249615000
_diffrn_orient_matrix_UB_23 -0.0527432000
_diffrn_orient_matrix_UB_31 -0.0082194000
_diffrn_orient_matrix_UB_32 -0.0238902000
_diffrn_orient_matrix_UB_33 0.0859088000
_diffrn_radiation_monochromator mirror
_diffrn_radiation_probe x-ray
_diffrn_radiation_type MoK\a
_diffrn_radiation_wavelength 0.71073
_diffrn_reflns_av_R_equivalents 0.0352
_diffrn_reflns_av_unetI/netI 0.0334
_diffrn_reflns_Laue_measured_fraction_full 0.999
_diffrn_reflns_Laue_measured_fraction_max 0.792
_diffrn_reflns_limit_h_max 7
_diffrn_reflns_limit_h_min -7
_diffrn_reflns_limit_k_max 22
_diffrn_reflns_limit_k_min -20
_diffrn_reflns_limit_l_max 7
_diffrn_reflns_limit_l_min -9
_diffrn_reflns_number 6496
_diffrn_reflns_point_group_measured_fraction_full 0.999
_diffrn_reflns_point_group_measured_fraction_max 0.792
_diffrn_reflns_theta_full 25.242
_diffrn_reflns_theta_max 30.781
_diffrn_reflns_theta_min 2.509
_diffrn_source 'micro-focus sealed X-ray tube'
_diffrn_source_type 'Mova (Mo) X-ray Source'
_exptl_absorpt_coefficient_mu 12.000
_exptl_absorpt_correction_T_max 1.00000
_exptl_absorpt_correction_T_min 0.46617
_exptl_absorpt_correction_type multi-scan
_exptl_absorpt_process_details
;
CrysAlisPro 1.171.43.101a (Rigaku Oxford Diffraction, 2023)
Empirical absorption correction using spherical harmonics,
implemented in SCALE3 ABSPACK scaling algorithm.
;
_exptl_crystal_colour yellow
_exptl_crystal_density_diffrn 3.213
_exptl_crystal_description plate
_exptl_crystal_F_000 620
_exptl_crystal_size_max 0.160
_exptl_crystal_size_mid 0.130
_exptl_crystal_size_min 0.110
_refine_diff_density_max 1.544
_refine_diff_density_min -2.186
_refine_diff_density_rms 0.285
_refine_ls_extinction_method none
_refine_ls_goodness_of_fit_ref 1.049
_refine_ls_hydrogen_treatment undef
_refine_ls_matrix_type full
_refine_ls_number_parameters 64
_refine_ls_number_reflns 1736
_refine_ls_number_restraints 0
_refine_ls_restrained_S_all 1.049
_refine_ls_R_factor_all 0.0643
_refine_ls_R_factor_gt 0.0484
_refine_ls_shift/su_max 0.000
_refine_ls_shift/su_mean 0.000
_refine_ls_structure_factor_coef Fsqd
_refine_ls_weighting_details 'w=1/[\s^2^(Fo^2^)+(0.0888P)^2^+4.8030P] where P=(Fo^2^+2Fc^2^)/3'
_refine_ls_weighting_scheme calc
_refine_ls_wR_factor_gt 0.1346
_refine_ls_wR_factor_ref 0.1489
_reflns_Friedel_coverage 0.000
_reflns_number_gt 1397
_reflns_number_total 1736
_reflns_threshold_expression 'I > 2\s(I)'
_cod_data_source_file d5ce00016e2.cif
_cod_data_source_block cs-1_auto
_cod_depositor_comments 'Adding full bibliography for 7250279.cif.'
_cod_database_code 7250279
_shelx_shelxl_version_number 2014/7
_chemical_oxdiff_formula 'Cs Ga S'
_shelx_space_group_comment
;
The symmetry employed for this shelxl refinement is uniquely defined
by the following loop, which should always be used as a source of
symmetry information in preference to the above space-group names.
They are only intended as comments.
;
_shelx_estimated_absorpt_t_max 0.352
_shelx_estimated_absorpt_t_min 0.250
_diffrn_oxdiff_digest_frames
;
01d0526b281fa21ff13add85ffddf42d380058463fb
;
_reflns_odcompleteness_completeness 99.73
_reflns_odcompleteness_iscentric 1
_reflns_odcompleteness_theta 26.32
_olex2_refinement_description
;
1. Shared sites
{Ga1, Ge1}
{Ga2, Ge2}
2. Uiso/Uaniso restraints and constraints
Uanis(Ge1) = Uanis(Ga1)
Uanis(Ga1) = Uanis(Ge1)
Uanis(Ga2) = Uanis(Ge2)
3. Others
 Fixed Sof: Ge1(0.75) Ge2(0.75) Ga1(0.25) Ga2(0.25) Cs1(0.5)
;
_olex2_submission_special_instructions 'No special instructions were received'
_oxdiff_exptl_absorpt_empirical_details
;
Empirical correction (ABSPACK) includes:
- Absorption correction using spherical harmonics
- Frame scaling
;
_oxdiff_exptl_absorpt_empirical_full_max 1.747
_oxdiff_exptl_absorpt_empirical_full_min 0.737

loop_
_space_group_symop_operation_xyz
'x, y, z'
'-x, y+1/2, -z+1/2'
'-x, -y, -z'
'x, -y-1/2, z-1/2'

loop_
_atom_site_label
_atom_site_type_symbol
_atom_site_fract_x
_atom_site_fract_y
_atom_site_fract_z
_atom_site_U_iso_or_equiv
_atom_site_adp_type
_atom_site_occupancy
_atom_site_site_symmetry_order
_atom_site_calc_flag
_atom_site_refinement_flags_posn
_atom_site_refinement_flags_adp
_atom_site_refinement_flags_occupancy
_atom_site_disorder_assembly
_atom_site_disorder_group
Ge1 Ge 0.06243(12) 0.41933(4) 0.92579(10) 0.0196(2) Uani 0.75 1 d . . P A 4
Ge2 Ge -0.07340(13) 0.26598(5) 0.59398(10) 0.0206(2) Uani 0.75 1 d . . P A 6
S4 S 0.2480(3) 0.53549(11) 0.9870(3) 0.0241(4) Uani 1 1 d . . . . .
S3 S 0.2067(3) 0.31734(11) 1.1088(3) 0.0239(4) Uani 1 1 d . . . . .
S2 S -0.2944(3) 0.24944(12) 0.8234(2) 0.0260(4) Uani 1 1 d . . . . .
S1 S 0.0483(4) 0.39522(11) 0.6048(3) 0.0291(5) Uani 1 1 d . . . . .
Ga1 Ga 0.06243(12) 0.41933(4) 0.92579(10) 0.0196(2) Uani 0.25 1 d . . P A 3
Ga2 Ga -0.07340(13) 0.26598(5) 0.59398(10) 0.0206(2) Uani 0.25 1 d . . P A 5
Cs1 Cs 0.5094(4) 0.47775(11) 0.4831(4) 0.0615(7) Uani 0.5 1 d . . P A 7

loop_
_atom_site_aniso_label
_atom_site_aniso_U_11
_atom_site_aniso_U_22
_atom_site_aniso_U_33
_atom_site_aniso_U_23
_atom_site_aniso_U_13
_atom_site_aniso_U_12
Ge1 0.0266(5) 0.0182(4) 0.0138(4) -0.0017(2) 0.0005(3) 0.0030(3)
Ge2 0.0282(5) 0.0243(4) 0.0090(3) -0.0004(2) 0.0010(3) -0.0002(3)
S4 0.0227(9) 0.0231(8) 0.0263(9) -0.0031(6) 0.0013(7) 0.0023(6)
S3 0.0236(9) 0.0264(9) 0.0209(8) 0.0023(6) -0.0016(7) 0.0028(7)
S2 0.0248(10) 0.0424(10) 0.0105(7) 0.0001(6) 0.0004(6) -0.0016(8)
S1 0.0496(13) 0.0238(9) 0.0143(8) -0.0011(6) 0.0048(8) -0.0032(8)
Ga1 0.0266(5) 0.0182(4) 0.0138(4) -0.0017(2) 0.0005(3) 0.0030(3)
Ga2 0.0282(5) 0.0243(4) 0.0090(3) -0.0004(2) 0.0010(3) -0.0002(3)
Cs1 0.0432(8) 0.101(2) 0.0394(10) 0.0139(13) 0.0016(6) -0.0125(14)

loop_
_atom_type_symbol
_atom_type_description
_atom_type_scat_dispersion_real
_atom_type_scat_dispersion_imag
_atom_type_scat_source
Cs Cs -0.3680 2.1192 'International Tables Vol C Tables 4.2.6.8 and 6.1.1.4'
Ga Ga 0.2307 1.6083 'International Tables Vol C Tables 4.2.6.8 and 6.1.1.4'
Ge Ge 0.1547 1.8001 'International Tables Vol C Tables 4.2.6.8 and 6.1.1.4'
S S 0.1246 0.1234 'International Tables Vol C Tables 4.2.6.8 and 6.1.1.4'

loop_
_geom_angle_atom_site_label_1
_geom_angle_atom_site_label_2
_geom_angle_atom_site_label_3
_geom_angle
_geom_angle_site_symmetry_1
_geom_angle_site_symmetry_3
_geom_angle_publ_flag
S4 Ge1 S4 97.75(7) 3_567 . ?
S3 Ge1 S4 110.20(7) . . ?
S3 Ge1 S4 114.77(8) . 3_567 ?
S3 Ge1 S1 113.42(7) . . ?
S1 Ge1 S4 111.90(8) . 3_567 ?
S1 Ge1 S4 107.44(8) . . ?
S3 Ge2 S1 107.27(8) 4_565 . ?
S2 Ge2 S3 113.79(7) 4_565 4_565 ?
S2 Ge2 S3 116.94(8) . 4_565 ?
S2 Ge2 S2 100.49(8) 4_565 . ?
S2 Ge2 S1 109.34(8) . . ?
S2 Ge2 S1 108.71(8) 4_565 . ?
Ge1 S4 Ge1 82.26(7) 3_567 . ?
Ga1 S4 Ga1 82.26(7) 3_567 . ?
Cs1 S4 Cs1 125.81(6) 3_666 1_556 ?
Cs1 S4 Cs1 121.70(8) 1_556 . ?
Cs1 S4 Cs1 9.96(6) 3_666 . ?
Cs1 S4 Cs1 131.21(9) 3_666 3_667 ?
Cs1 S4 Cs1 129.13(6) 3_667 . ?
Cs1 S4 Cs1 11.74(5) 1_556 3_667 ?
Ge2 S2 Ge2 102.08(8) 4_566 . ?
Ga2 S2 Ga2 102.08(8) 4_566 . ?
Cs1 S1 Cs1 111.51(7) 3_666 3_566 ?
Cs1 S1 Cs1 118.54(7) 3_666 1_455 ?
Cs1 S1 Cs1 12.31(6) . 3_666 ?
Cs1 S1 Cs1 9.75(6) 1_455 3_566 ?
Cs1 S1 Cs1 127.15(9) . 1_455 ?
Cs1 S1 Cs1 121.32(6) . 3_566 ?
S4 Ga1 S4 97.75(7) 3_567 . ?
S4 Ga1 Ga1 48.87(5) . 3_567 ?
S4 Ga1 Ga1 48.88(5) 3_567 3_567 ?
S3 Ga1 S4 114.77(8) . 3_567 ?
S3 Ga1 S4 110.20(7) . . ?
S3 Ga1 S1 113.42(7) . . ?
S3 Ga1 Ga1 125.52(6) . 3_567 ?
S1 Ga1 S4 111.90(8) . 3_567 ?
S1 Ga1 S4 107.44(8) . . ?
S1 Ga1 Ga1 120.76(6) . 3_567 ?
S3 Ga2 S1 107.27(8) 4_565 . ?
S2 Ga2 S3 113.79(7) 4_565 4_565 ?
S2 Ga2 S3 116.94(8) . 4_565 ?
S2 Ga2 S2 100.49(8) 4_565 . ?
S2 Ga2 S1 108.71(8) 4_565 . ?
S2 Ga2 S1 109.34(8) . . ?
S4 Cs1 S4 131.21(9) 3_666 3_667 ?
S4 Cs1 S4 50.87(6) 3_667 . ?
S4 Cs1 S4 170.04(6) 3_666 . ?
S4 Cs1 S4 121.70(8) 1_554 . ?
S4 Cs1 S4 54.19(6) 3_666 1_554 ?
S4 Cs1 S4 168.26(5) 1_554 3_667 ?
S4 Cs1 S3 56.27(5) 1_554 1_554 ?
S4 Cs1 S3 67.93(5) 3_666 1_554 ?
S4 Cs1 S3 133.97(7) 3_667 1_554 ?
S4 Cs1 S2 63.28(5) 3_666 4_665 ?
S4 Cs1 S2 95.98(6) 1_554 4_665 ?
S4 Cs1 S2 95.65(6) 3_667 4_665 ?
S4 Cs1 S1 56.14(5) 1_554 3_566 ?
S4 Cs1 S1 109.45(7) 3_666 3_566 ?
S4 Cs1 S1 115.45(6) 3_667 3_566 ?
S4 Cs1 S1 65.57(5) . 3_566 ?
S3 Cs1 S4 118.55(7) 1_554 . ?
S3 Cs1 S2 51.68(4) 1_554 4_665 ?
S3 Cs1 S1 83.27(6) 1_554 3_566 ?
S2 Cs1 S4 126.54(7) 4_665 . ?
S2 Cs1 S1 134.50(7) 4_665 3_566 ?
S1 Cs1 S4 86.78(7) 3_666 3_667 ?
S1 Cs1 S4 73.46(6) 1_655 3_666 ?
S1 Cs1 S4 89.22(7) 3_666 1_554 ?
S1 Cs1 S4 91.16(7) . 3_667 ?
S1 Cs1 S4 59.05(6) 3_666 3_666 ?
S1 Cs1 S4 127.65(8) 1_655 1_554 ?
S1 Cs1 S4 113.75(6) 3_666 . ?
S1 Cs1 S4 90.40(7) . 1_554 ?
S1 Cs1 S4 110.00(7) 1_655 . ?
S1 Cs1 S4 129.33(8) . 3_666 ?
S1 Cs1 S4 56.58(6) . . ?
S1 Cs1 S4 59.19(6) 1_655 3_667 ?
S1 Cs1 S3 126.95(8) 3_666 1_554 ?
S1 Cs1 S3 61.97(6) . 1_554 ?
S1 Cs1 S3 106.31(6) 1_655 1_554 ?
S1 Cs1 S2 55.23(5) 1_655 4_665 ?
S1 Cs1 S2 102.10(7) 3_666 4_665 ?
S1 Cs1 S2 90.18(6) . 4_665 ?
S1 Cs1 S1 61.46(7) 3_666 1_655 ?
S1 Cs1 S1 167.69(6) . 3_666 ?
S1 Cs1 S1 127.15(9) . 1_655 ?
S1 Cs1 S1 170.25(6) 1_655 3_566 ?
S1 Cs1 S1 111.51(7) 3_666 3_566 ?
S1 Cs1 S1 58.68(6) . 3_566 ?
Cs1 Cs1 S4 80.1(4) 3_666 3_667 ?
Cs1 Cs1 S4 113.8(4) 3_666 3_666 ?
Cs1 Cs1 S4 88.1(4) 3_666 1_554 ?
Cs1 Cs1 S4 56.2(4) 3_666 . ?
Cs1 Cs1 S3 136.2(4) 3_666 1_554 ?
Cs1 Cs1 S2 171.1(4) 3_666 4_665 ?
Cs1 Cs1 S1 116.2(4) 3_666 1_655 ?
Cs1 Cs1 S1 97.6(4) 3_666 . ?
Cs1 Cs1 S1 70.0(4) 3_666 3_666 ?
Cs1 Cs1 S1 54.1(4) 3_666 3_566 ?

loop_
_geom_bond_atom_site_label_1
_geom_bond_atom_site_label_2
_geom_bond_distance
_geom_bond_site_symmetry_2
_geom_bond_publ_flag
Ge1 S4 2.240(2) 3_567 ?
Ge1 S4 2.2399(19) . ?
Ge1 S3 2.2149(18) . ?
Ge1 S1 2.2179(18) . ?
Ge2 S3 2.228(2) 4_565 ?
Ge2 S2 2.2234(19) . ?
Ge2 S2 2.2154(19) 4_565 ?
Ge2 S1 2.235(2) . ?
S4 Ge1 2.240(2) 3_567 ?
S4 Ga1 2.2399(19) . ?
S4 Ga1 2.240(2) 3_567 ?
S4 Cs1 4.078(3) . ?
S4 Cs1 3.705(3) 3_666 ?
S4 Cs1 3.734(3) 1_556 ?
S4 Cs1 3.788(3) 3_667 ?
S3 Ge2 2.228(2) 4_566 ?
S3 Ga1 2.2149(18) . ?
S3 Ga2 2.228(2) 4_566 ?
S3 Cs1 3.999(3) 1_556 ?
S2 Ge2 2.2153(18) 4_566 ?
S2 Ga2 2.2234(19) . ?
S2 Ga2 2.2153(18) 4_566 ?
S2 Cs1 4.077(3) 4_466 ?
S1 Ga1 2.2179(18) . ?
S1 Ga2 2.235(2) . ?
S1 Cs1 3.584(3) 3_666 ?
S1 Cs1 4.088(3) 3_566 ?
S1 Cs1 3.688(3) 1_455 ?
S1 Cs1 3.399(4) . ?
Ga1 S4 2.240(2) 3_567 ?
Ga1 Ga1 2.9464(14) 3_567 ?
Ga2 S3 2.228(2) 4_565 ?
Ga2 S2 2.2154(19) 4_565 ?
Cs1 S4 3.788(3) 3_667 ?
Cs1 S4 3.734(3) 1_554 ?
Cs1 S4 3.705(3) 3_666 ?
Cs1 S3 3.999(3) 1_554 ?
Cs1 S2 4.077(3) 4_665 ?
Cs1 S1 4.088(3) 3_566 ?
Cs1 S1 3.688(3) 1_655 ?
Cs1 S1 3.584(3) 3_666 ?
Cs1 Cs1 0.771(3) 3_666 ?
